data_7234803
loop_
_publ_author_name
'Zhu, Li-Na'
'Deng, Zhaopeng'
'Huo, Li-Hua'
'Gao, Shan'

_publ_section_title
;
 A series of helical coordination polymers based on two racemic
 bis(pyridylmethylene) propane-1,2-diamine ligands: Relationship of
 conformations, structures and properties
;
_journal_name_full CrystEngComm
_journal_paper_doi 10.1039/C9CE01210A
_journal_year 2019
_chemical_formula_moiety 'C15 H22 Ag N4, 3(N O3),2(H2O)'
_chemical_formula_sum 'C15 H26 Ag N7 O11'
_chemical_formula_weight 588.28
_space_group_crystal_system monoclinic
_space_group_IT_number 13
_space_group_name_Hall '-P 2yc'
_space_group_name_H-M_alt 'P 1 2/c 1'
_symmetry_space_group_name_Hall '-P 2yc'
_symmetry_space_group_name_H-M 'P 1 2/c 1'
_atom_sites_solution_hydrogens mixed
_audit_creation_method SHELXL-2018/3
_audit_update_record
;
2019-07-11 deposited with the CCDC.    2019-10-28 downloaded from the CCDC.
;
_cell_angle_alpha 90
_cell_angle_beta 94.182(5)
_cell_angle_gamma 90
_cell_formula_units_Z 4
_cell_length_a 8.5231(5)
_cell_length_b 12.7666(6)
_cell_length_c 21.7740(16)
_cell_measurement_reflns_used 1629
_cell_measurement_temperature 295(2)
_cell_measurement_theta_max 27.5608
_cell_measurement_theta_min 3.0817
_cell_volume 2362.9(2)
_computing_cell_refinement
;
CrysAlis Pro (Agilent, 2013)
;
_computing_data_collection
;
CrysAlis Pro (Agilent, 2013)
;
_computing_data_reduction
;
CrysAlis Pro (Agilent, 2013)
;
_computing_molecular_graphics '(K. Brandenburg, Diamond 3.1, 2009)'
_computing_publication_material '(K. Brandenburg, Diamond 3.1, 2009)'
_computing_structure_refinement 'SHELXL-2018/3 (Sheldrick, 2018)'
_diffrn_ambient_temperature 295(2)
_diffrn_detector_area_resol_mean 16.1954
_diffrn_measured_fraction_theta_full 0.970
_diffrn_measured_fraction_theta_max 0.970
_diffrn_measurement_device_type 'Xcalibur, Eos'
_diffrn_measurement_method '\w scans'
_diffrn_radiation_type MoK\a
_diffrn_radiation_wavelength 0.71073
_diffrn_reflns_av_R_equivalents 0.0288
_diffrn_reflns_av_unetI/netI 0.0537
_diffrn_reflns_Laue_measured_fraction_full 0.970
_diffrn_reflns_Laue_measured_fraction_max 0.970
_diffrn_reflns_limit_h_max 5
_diffrn_reflns_limit_h_min -10
_diffrn_reflns_limit_k_max 6
_diffrn_reflns_limit_k_min -15
_diffrn_reflns_limit_l_max 25
_diffrn_reflns_limit_l_min -21
_diffrn_reflns_number 6727
_diffrn_reflns_point_group_measured_fraction_full 0.970
_diffrn_reflns_point_group_measured_fraction_max 0.970
_diffrn_reflns_theta_full 25.010
_diffrn_reflns_theta_max 25.010
_diffrn_reflns_theta_min 3.082
_diffrn_source 'Enhance (Mo) X-ray Source'
_exptl_absorpt_coefficient_mu 0.921
_exptl_absorpt_correction_T_max 1.00000
_exptl_absorpt_correction_T_min 0.93796
_exptl_absorpt_correction_type multi-scan
_exptl_absorpt_process_details
; 
CrysAlis Pro (Agilent, 2013)
Empirical absorption correction using spherical harmonics,
 implemented in SCALE3 ABSPACK scaling algorithm. 
;
_exptl_crystal_colour colorless
_exptl_crystal_density_diffrn 1.642
_exptl_crystal_description block
_exptl_crystal_F_000 1184
_exptl_crystal_size_max 0.190
_exptl_crystal_size_mid 0.160
_exptl_crystal_size_min 0.130
_refine_diff_density_max 2.424
_refine_diff_density_min -0.996
_refine_diff_density_rms 0.165
_refine_ls_extinction_method none
_refine_ls_goodness_of_fit_ref 1.046
_refine_ls_hydrogen_treatment constr
_refine_ls_matrix_type full
_refine_ls_number_parameters 318
_refine_ls_number_reflns 4034
_refine_ls_number_restraints 48
_refine_ls_restrained_S_all 1.046
_refine_ls_R_factor_all 0.1359
_refine_ls_R_factor_gt 0.1005
_refine_ls_shift/su_max 0.000
_refine_ls_shift/su_mean 0.000
_refine_ls_structure_factor_coef Fsqd
_refine_ls_weighting_details 'w=1/[\s^2^(Fo^2^)+(0.1934P)^2^+1.5187P] where P=(Fo^2^+2Fc^2^)/3'
_refine_ls_weighting_scheme calc
_refine_ls_wR_factor_gt 0.2688
_refine_ls_wR_factor_ref 0.3008
_reflns_Friedel_coverage 0.000
_reflns_number_gt 2675
_reflns_number_total 4034
_reflns_threshold_expression 'I > 2\s(I)'
_cod_data_source_file c9ce01210a2.cif
_cod_data_source_block d7291
_cod_database_code 7234803
_shelx_shelxl_version_number 2018/3
_shelx_space_group_comment
;
The symmetry employed for this shelxl refinement is uniquely defined
by the following loop, which should always be used as a source of
symmetry information in preference to the above space-group names.
They are only intended as comments.
;
_shelx_estimated_absorpt_t_min 0.844
_shelx_estimated_absorpt_t_max 0.890

loop_
_space_group_symop_operation_xyz
'x, y, z'
'-x, y, -z+1/2'
'-x, -y, -z'
'x, -y, z-1/2'

loop_
_atom_site_label
_atom_site_type_symbol
_atom_site_fract_x
_atom_site_fract_y
_atom_site_fract_z
_atom_site_U_iso_or_equiv
_atom_site_adp_type
_atom_site_occupancy
_atom_site_site_symmetry_order
_atom_site_calc_flag
_atom_site_refinement_flags_posn
_atom_site_refinement_flags_adp
_atom_site_refinement_flags_occupancy
_atom_site_disorder_assembly
_atom_site_disorder_group
Ag1 Ag 0.37033(10) 0.45469(7) 0.80690(4) 0.0823(5) Uani 1 1 d . . . . .
O1 O -0.0379(12) -0.3097(10) 0.5607(6) 0.141(4) Uani 1 1 d . . . . .
O1W O 0.500000 0.0559(5) 0.750000 0.0254(13) Uani 1 2 d S TU P . .
O2 O -0.2170(8) -0.2590(6) 0.4903(4) 0.092(2) Uani 1 1 d . . . . .
O2W O 0.000000 -0.1812(7) 0.750000 0.067(2) Uani 1 2 d S TU P . .
O3 O 0.0091(7) -0.1893(5) 0.4974(3) 0.0605(15) Uani 1 1 d . . . . .
O3W O -0.231(3) -0.232(2) 0.8087(11) 0.124(8) Uani 0.5 1 d . U P A 1
O3W' O -0.325(4) -0.230(3) 0.7955(15) 0.166(13) Uani 0.5 1 d . U P B 2
O4 O 0.5133(11) 0.2410(10) 0.8281(5) 0.130(4) Uani 1 1 d . . . . .
O5 O 0.3106(9) 0.2633(7) 0.8734(5) 0.114(3) Uani 1 1 d . . . . .
O6 O 0.4884(13) 0.1554(8) 0.9049(5) 0.119(3) Uani 1 1 d . . . . .
O7 O 0.406(3) -0.071(2) 0.8293(9) 0.218(9) Uani 1 1 d . . . . .
O8 O 0.245(2) 0.0387(18) 0.7800(9) 0.204(8) Uani 1 1 d . . . . .
O9 O 0.175(3) -0.090(3) 0.857(3) 0.39(2) Uani 1 1 d . . . . .
N1 N 0.2125(8) 0.4124(6) 0.7280(3) 0.0542(17) Uani 1 1 d . . . . .
N2 N 0.1787(8) 0.1195(5) 0.6167(3) 0.0498(16) Uani 1 1 d . . . . .
H2N1 H 0.271948 0.136318 0.631120 0.075 Uiso 1 1 d R U . . .
H2N2 H 0.162868 0.147868 0.580989 0.075 Uiso 1 1 d R U . . .
N3 N 0.2887(7) -0.1558(5) 0.5764(3) 0.0466(15) Uani 1 1 d . . . . .
H3N1 H 0.203827 -0.176732 0.556376 0.070 Uiso 1 1 d R U . . .
H3N2 H 0.283967 -0.173882 0.614256 0.070 Uiso 1 1 d R U . . .
N4 N 0.4932(9) -0.4797(5) 0.6164(3) 0.0558(17) Uani 1 1 d . . . . .
N5 N -0.0810(9) -0.2539(6) 0.5178(4) 0.0625(19) Uani 1 1 d . . . . .
N6 N 0.4349(8) 0.2175(5) 0.8676(3) 0.0502(16) Uani 1 1 d . . . . .
N7 N 0.264(4) -0.040(2) 0.8223(15) 0.198(9) Uani 1 1 d . U . . .
C1 C 0.1872(9) 0.3122(6) 0.7163(4) 0.0466(18) Uani 1 1 d . . . . .
H1A H 0.238113 0.262746 0.742003 0.056 Uiso 1 1 calc R U . . .
C2 C 0.0880(8) 0.2779(6) 0.6673(4) 0.0454(17) Uani 1 1 d . . . . .
C3 C 0.0136(9) 0.3536(7) 0.6298(4) 0.054(2) Uani 1 1 d . . . . .
H3A H -0.054535 0.334051 0.596452 0.065 Uiso 1 1 calc R U . . .
C4 C 0.0414(12) 0.4571(7) 0.6424(5) 0.063(2) Uani 1 1 d . . . . .
H4A H -0.006360 0.508376 0.617113 0.076 Uiso 1 1 calc R U . . .
C5 C 0.1407(11) 0.4856(8) 0.6928(4) 0.062(2) Uani 1 1 d . . . . .
H5A H 0.157148 0.555996 0.702094 0.074 Uiso 1 1 calc R U . . .
C6 C 0.0637(9) 0.1630(6) 0.6580(4) 0.054(2) Uani 1 1 d . . . . .
H6A H 0.075367 0.127555 0.697469 0.065 Uiso 1 1 calc R U . . .
H6B H -0.042277 0.150380 0.640169 0.065 Uiso 1 1 calc R U . . .
C7 C 0.1702(10) 0.0016(6) 0.6093(4) 0.054(2) Uani 1 1 d . U . . .
H7A H 0.178528 -0.030869 0.649715 0.065 Uiso 1 1 calc R U . . .
H7B H 0.068862 -0.017258 0.589218 0.065 Uiso 1 1 calc R U . . .
C8 C 0.2958(10) -0.0393(6) 0.5730(4) 0.0483(18) Uani 1 1 d . U . . .
H8A H 0.397709 -0.015701 0.591796 0.058 Uiso 1 1 calc R U . . .
C9 C 0.2815(13) -0.0060(8) 0.5047(5) 0.067(2) Uani 1 1 d . U . . .
H9A H 0.367015 -0.035407 0.484123 0.100 Uiso 1 1 calc R U . . .
H9B H 0.183517 -0.030791 0.485564 0.100 Uiso 1 1 calc R U . . .
H9C H 0.285103 0.069042 0.502048 0.100 Uiso 1 1 calc R U . . .
C10 C 0.4253(10) -0.2098(6) 0.5515(5) 0.057(2) Uani 1 1 d . . . . .
H10A H 0.522003 -0.185136 0.573052 0.068 Uiso 1 1 calc R U . . .
H10B H 0.429177 -0.192896 0.508230 0.068 Uiso 1 1 calc R U . . .
C11 C 0.4998(10) -0.3761(6) 0.6067(4) 0.054(2) Uani 1 1 d . . . . .
H11A H 0.565886 -0.335989 0.633186 0.065 Uiso 1 1 calc R U . . .
C12 C 0.4129(9) -0.3257(6) 0.5590(4) 0.0466(18) Uani 1 1 d . . . . .
C13 C 0.3198(8) -0.3884(7) 0.5198(4) 0.0485(19) Uani 1 1 d . . . . .
H13A H 0.262053 -0.358768 0.486261 0.058 Uiso 1 1 calc R U . . .
C14 C 0.3118(10) -0.4931(7) 0.5297(5) 0.056(2) Uani 1 1 d . . . . .
H14A H 0.247244 -0.535194 0.503788 0.067 Uiso 1 1 calc R U . . .
C15 C 0.3985(10) -0.5355(6) 0.5777(4) 0.053(2) Uani 1 1 d . . . . .
H15A H 0.391647 -0.607332 0.584101 0.063 Uiso 1 1 calc R U . . .

loop_
_atom_site_aniso_label
_atom_site_aniso_U_11
_atom_site_aniso_U_22
_atom_site_aniso_U_33
_atom_site_aniso_U_23
_atom_site_aniso_U_13
_atom_site_aniso_U_12
Ag1 0.0904(7) 0.0863(7) 0.0686(6) -0.0288(4) -0.0048(4) -0.0274(4)
O1 0.125(7) 0.140(9) 0.158(10) 0.095(8) 0.012(7) 0.031(6)
O1W 0.010(2) 0.062(4) 0.006(2) 0.000 0.0107(18) 0.000
O2 0.064(4) 0.059(4) 0.152(8) -0.016(5) 0.000(4) -0.016(3)
O2W 0.032(4) 0.064(5) 0.106(7) 0.000 0.001(4) 0.000
O3 0.059(3) 0.058(4) 0.064(4) 0.001(3) 0.002(3) -0.011(3)
O3W 0.148(15) 0.146(15) 0.080(12) -0.032(11) 0.029(12) -0.012(13)
O3W' 0.20(2) 0.18(2) 0.116(17) 0.022(15) 0.030(16) 0.001(17)
O4 0.101(6) 0.175(11) 0.118(8) 0.041(8) 0.042(6) -0.026(7)
O5 0.074(5) 0.104(6) 0.163(9) 0.005(6) 0.007(5) 0.039(5)
O6 0.146(8) 0.112(7) 0.098(7) 0.039(6) 0.004(6) 0.054(6)
O7 0.184(15) 0.33(3) 0.132(12) -0.003(14) -0.024(11) 0.056(16)
O8 0.183(15) 0.26(2) 0.169(15) 0.032(14) -0.015(11) 0.072(13)
O9 0.21(2) 0.27(3) 0.70(7) -0.11(4) 0.15(3) -0.08(2)
N1 0.058(4) 0.048(4) 0.058(4) -0.011(3) 0.010(3) 0.000(3)
N2 0.058(4) 0.034(3) 0.057(4) -0.007(3) 0.000(3) -0.001(3)
N3 0.050(3) 0.037(3) 0.052(4) 0.005(3) -0.003(3) -0.008(3)
N4 0.072(5) 0.041(4) 0.055(4) 0.008(3) 0.006(3) 0.012(3)
N5 0.054(4) 0.049(4) 0.084(5) 0.004(4) 0.002(4) 0.003(4)
N6 0.048(4) 0.050(4) 0.050(4) 0.000(3) -0.007(3) 0.003(3)
N7 0.193(12) 0.198(12) 0.203(12) -0.020(9) 0.020(9) 0.005(9)
C1 0.047(4) 0.052(5) 0.041(4) -0.011(3) 0.003(3) 0.001(3)
C2 0.038(4) 0.046(4) 0.054(5) -0.003(4) 0.011(3) 0.000(3)
C3 0.046(4) 0.065(6) 0.050(5) -0.002(4) -0.002(3) 0.007(4)
C4 0.076(6) 0.055(5) 0.059(6) 0.005(4) 0.016(5) 0.019(4)
C5 0.075(6) 0.050(5) 0.062(6) -0.011(4) 0.012(5) 0.001(4)
C6 0.045(4) 0.047(5) 0.073(6) -0.009(4) 0.012(4) -0.009(3)
C7 0.059(4) 0.034(4) 0.069(5) -0.007(4) 0.003(4) -0.013(3)
C8 0.054(4) 0.038(4) 0.052(4) -0.007(3) -0.004(3) 0.000(3)
C9 0.088(6) 0.043(5) 0.070(6) 0.008(4) 0.008(5) 0.003(4)
C10 0.053(5) 0.040(4) 0.077(6) 0.009(4) 0.000(4) 0.004(3)
C11 0.059(5) 0.046(5) 0.056(5) 0.001(4) -0.007(4) 0.000(4)
C12 0.047(4) 0.048(4) 0.044(4) 0.000(3) -0.006(3) 0.004(3)
C13 0.037(4) 0.056(5) 0.050(4) 0.005(4) -0.010(3) 0.008(3)
C14 0.051(4) 0.037(4) 0.078(6) -0.004(4) 0.001(4) -0.002(3)
C15 0.053(5) 0.039(4) 0.068(6) 0.003(4) 0.010(4) 0.004(3)

loop_
_atom_type_symbol
_atom_type_description
_atom_type_scat_dispersion_real
_atom_type_scat_dispersion_imag
_atom_type_scat_source
C C 0.0033 0.0016 'International Tables Vol C Tables 4.2.6.8 and 6.1.1.4'
H H 0.0000 0.0000 'International Tables Vol C Tables 4.2.6.8 and 6.1.1.4'
N N 0.0061 0.0033 'International Tables Vol C Tables 4.2.6.8 and 6.1.1.4'
O O 0.0106 0.0060 'International Tables Vol C Tables 4.2.6.8 and 6.1.1.4'
Ag Ag -0.8971 1.1015 'International Tables Vol C Tables 4.2.6.8 and 6.1.1.4'

loop_
_geom_angle_atom_site_label_1
_geom_angle_atom_site_label_2
_geom_angle_atom_site_label_3
_geom_angle
_geom_angle_site_symmetry_1
_geom_angle_site_symmetry_3
N4 Ag1 N1 170.7(3) 2_666 .
C1 N1 C5 120.6(8) . .
C1 N1 Ag1 118.5(6) . .
C5 N1 Ag1 120.9(6) . .
C6 N2 C7 114.0(6) . .
C6 N2 H2N1 108.7 . .
C7 N2 H2N1 108.8 . .
C6 N2 H2N2 108.9 . .
C7 N2 H2N2 108.6 . .
H2N1 N2 H2N2 107.7 . .
C10 N3 C8 114.1(6) . .
C10 N3 H3N1 108.8 . .
C8 N3 H3N1 108.7 . .
C10 N3 H3N2 108.5 . .
C8 N3 H3N2 108.7 . .
H3N1 N3 H3N2 107.8 . .
C15 N4 C11 117.3(7) . .
C15 N4 Ag1 123.8(5) . 2_646
C11 N4 Ag1 118.9(6) . 2_646
O1 N5 O3 120.6(8) . .
O1 N5 O2 123.4(9) . .
O3 N5 O2 116.0(8) . .
O4 N6 O6 117.3(9) . .
O4 N6 O5 120.0(10) . .
O6 N6 O5 122.3(9) . .
O9 N7 O7 112(4) . .
O9 N7 O8 136(4) . .
O7 N7 O8 112(3) . .
N1 C1 C2 122.5(8) . .
N1 C1 H1A 118.7 . .
C2 C1 H1A 118.7 . .
C1 C2 C3 117.5(7) . .
C1 C2 C6 119.1(8) . .
C3 C2 C6 123.4(8) . .
C4 C3 C2 119.3(8) . .
C4 C3 H3A 120.4 . .
C2 C3 H3A 120.4 . .
C3 C4 C5 120.0(9) . .
C3 C4 H4A 120.0 . .
C5 C4 H4A 120.0 . .
N1 C5 C4 120.1(9) . .
N1 C5 H5A 120.0 . .
C4 C5 H5A 120.0 . .
N2 C6 C2 111.0(6) . .
N2 C6 H6A 109.4 . .
C2 C6 H6A 109.4 . .
N2 C6 H6B 109.4 . .
C2 C6 H6B 109.4 . .
H6A C6 H6B 108.0 . .
C8 C7 N2 112.2(7) . .
C8 C7 H7A 109.2 . .
N2 C7 H7A 109.2 . .
C8 C7 H7B 109.2 . .
N2 C7 H7B 109.2 . .
H7A C7 H7B 107.9 . .
C7 C8 N3 107.0(7) . .
C7 C8 C9 114.3(7) . .
N3 C8 C9 108.8(7) . .
C7 C8 H8A 108.9 . .
N3 C8 H8A 108.9 . .
C9 C8 H8A 108.9 . .
C8 C9 H9A 109.5 . .
C8 C9 H9B 109.5 . .
H9A C9 H9B 109.5 . .
C8 C9 H9C 109.5 . .
H9A C9 H9C 109.5 . .
H9B C9 H9C 109.5 . .
N3 C10 C12 110.9(7) . .
N3 C10 H10A 109.5 . .
C12 C10 H10A 109.5 . .
N3 C10 H10B 109.5 . .
C12 C10 H10B 109.5 . .
H10A C10 H10B 108.1 . .
N4 C11 C12 123.2(8) . .
N4 C11 H11A 118.4 . .
C12 C11 H11A 118.4 . .
C13 C12 C11 116.5(7) . .
C13 C12 C10 123.4(7) . .
C11 C12 C10 120.1(7) . .
C14 C13 C12 120.4(7) . .
C14 C13 H13A 119.8 . .
C12 C13 H13A 119.8 . .
C15 C14 C13 119.2(8) . .
C15 C14 H14A 120.4 . .
C13 C14 H14A 120.4 . .
N4 C15 C14 123.3(8) . .
N4 C15 H15A 118.4 . .
C14 C15 H15A 118.4 . .

loop_
_geom_bond_atom_site_label_1
_geom_bond_atom_site_label_2
_geom_bond_distance
_geom_bond_site_symmetry_2
Ag1 N4 2.136(7) 2_666
Ag1 N1 2.172(7) .
O1 N5 1.211(11) .
O2 N5 1.267(10) .
O3 N5 1.232(9) .
O4 N6 1.165(10) .
O5 N6 1.225(9) .
O6 N6 1.201(10) .
O7 N7 1.28(3) .
O8 N7 1.36(3) .
O9 N7 1.28(4) .
N1 C1 1.318(11) .
N1 C5 1.328(12) .
N2 C6 1.484(10) .
N2 C7 1.516(11) .
N2 H2N1 0.8600 .
N2 H2N2 0.8598 .
N3 C10 1.489(11) .
N3 C8 1.490(9) .
N3 H3N1 0.8600 .
N3 H3N2 0.8601 .
N4 C15 1.330(12) .
N4 C11 1.342(11) .
C1 C2 1.383(11) .
C1 H1A 0.9300 .
C2 C3 1.388(11) .
C2 C6 1.494(11) .
C3 C4 1.366(13) .
C3 H3A 0.9300 .
C4 C5 1.385(14) .
C4 H4A 0.9300 .
C5 H5A 0.9300 .
C6 H6A 0.9700 .
C6 H6B 0.9700 .
C7 C8 1.472(12) .
C7 H7A 0.9700 .
C7 H7B 0.9700 .
C8 C9 1.542(13) .
C8 H8A 0.9800 .
C9 H9A 0.9600 .
C9 H9B 0.9600 .
C9 H9C 0.9600 .
C10 C12 1.494(12) .
C10 H10A 0.9700 .
C10 H10B 0.9700 .
C11 C12 1.388(11) .
C11 H11A 0.9300 .
C12 C13 1.379(11) .
C13 C14 1.357(13) .
C13 H13A 0.9300 .
C14 C15 1.348(14) .
C14 H14A 0.9300 .
C15 H15A 0.9300 .

loop_
_geom_hbond_atom_site_label_D
_geom_hbond_atom_site_label_H
_geom_hbond_atom_site_label_A
_geom_hbond_distance_DH
_geom_hbond_distance_HA
_geom_hbond_distance_DA
_geom_hbond_angle_DHA
_geom_hbond_site_symmetry_A
_geom_hbond_publ_flag
N2 H2N1 O4 0.86 2.38 3.206(13) 159.9 2_656 yes
N2 H2N1 O6 0.86 2.25 2.946(12) 137.5 2_656 yes
N2 H2N2 O2 0.86 2.18 2.970(12) 153.1 3_556 yes
N2 H2N2 O3 0.86 2.23 2.991(10) 147.5 3_556 yes
N2 H2N2 N5 0.86 2.59 3.443(11) 170.1 3_556 yes
N3 H3N1 O3 0.86 2.03 2.868(9) 164.7 . yes
N3 H3N1 N5 0.86 2.70 3.542(10) 167.7 . yes
N3 H3N2 O3W^a 0.86 1.92 2.76(2) 166.6 2_556 yes
N3 H3N2 O3W'^b 0.86 2.10 2.94(4) 166.9 2_556 yes

loop_
_geom_torsion_atom_site_label_1
_geom_torsion_atom_site_label_2
_geom_torsion_atom_site_label_3
_geom_torsion_atom_site_label_4
_geom_torsion
_geom_torsion_site_symmetry_1
C5 N1 C1 C2 0.8(12) .
Ag1 N1 C1 C2 179.6(5) .
N1 C1 C2 C3 -0.1(11) .
N1 C1 C2 C6 -178.9(7) .
C1 C2 C3 C4 0.3(11) .
C6 C2 C3 C4 179.1(8) .
C2 C3 C4 C5 -1.2(13) .
C1 N1 C5 C4 -1.7(12) .
Ag1 N1 C5 C4 179.5(6) .
C3 C4 C5 N1 1.9(13) .
C7 N2 C6 C2 175.1(7) .
C1 C2 C6 N2 -91.2(9) .
C3 C2 C6 N2 90.0(9) .
C6 N2 C7 C8 -174.5(7) .
N2 C7 C8 N3 172.3(6) .
N2 C7 C8 C9 -67.2(9) .
C10 N3 C8 C7 -169.6(7) .
C10 N3 C8 C9 66.4(9) .
C8 N3 C10 C12 177.6(7) .
C15 N4 C11 C12 0.3(13) .
Ag1 N4 C11 C12 -178.5(6) 2_646
N4 C11 C12 C13 -1.7(13) .
N4 C11 C12 C10 179.4(8) .
N3 C10 C12 C13 80.3(10) .
N3 C10 C12 C11 -100.9(9) .
C11 C12 C13 C14 2.2(12) .
C10 C12 C13 C14 -178.9(8) .
C12 C13 C14 C15 -1.4(13) .
C11 N4 C15 C14 0.7(13) .
Ag1 N4 C15 C14 179.4(7) 2_646
C13 C14 C15 N4 -0.2(14) .
